data_4081928
loop_
_publ_author_name
'Xu, Wengang'
'Sun, Hongjian'
'Xiong, Zichang'
'Li, Xiaoyan'

_publ_section_title
;
 Acid-Promoted Selective Carbon--Fluorine Bond Activation and
 Functionalization of Hexafluoropropene by Nickel Complexes Supported with
 Phosphine Ligands
;
_journal_issue 23
_journal_name_full Organometallics
_journal_page_first 7122
_journal_paper_doi 10.1021/om400782v
_journal_volume 32
_journal_year 2013
_chemical_formula_moiety 'C16 H25 F5 Ni O P2'
_chemical_formula_sum 'C16 H25 F5 Ni O P2'
_chemical_formula_weight 449.01
_chemical_name_systematic
; 
 ? 
;
_space_group_IT_number 2
_symmetry_cell_setting triclinic
_symmetry_space_group_name_Hall '-P 1'
_symmetry_space_group_name_H-M 'P -1'
_atom_sites_solution_hydrogens geom
_atom_sites_solution_primary direct
_atom_sites_solution_secondary difmap
_audit_creation_method SHELXL-97
_cell_angle_alpha 83.04(3)
_cell_angle_beta 77.79(3)
_cell_angle_gamma 61.22(3)
_cell_formula_units_Z 4
_cell_length_a 13.386(3)
_cell_length_b 13.468(3)
_cell_length_c 13.612(3)
_cell_measurement_reflns_used 4273
_cell_measurement_temperature 153(2)
_cell_measurement_theta_max 26.9
_cell_measurement_theta_min 2.3
_cell_volume 2101.7(10)
_computing_cell_refinement 'Bruker SMART'
_computing_data_collection 'Bruker SMART'
_computing_data_reduction 'Bruker SAINT'
_computing_molecular_graphics 'Bruker SHELXTL'
_computing_publication_material 'Bruker SHELXTL'
_computing_structure_refinement 'SHELXL-97 (Sheldrick, 1997)'
_computing_structure_solution 'SHELXS-97 (Sheldrick, 1990)'
_diffrn_ambient_temperature 153(2)
_diffrn_measured_fraction_theta_full 0.991
_diffrn_measured_fraction_theta_max 0.991
_diffrn_measurement_device_type 'CCD area detector'
_diffrn_measurement_method 'phi and omega scans'
_diffrn_radiation_monochromator graphite
_diffrn_radiation_source 'fine-focus sealed tube'
_diffrn_radiation_type MoK\a
_diffrn_radiation_wavelength 0.71073
_diffrn_reflns_av_R_equivalents 0.0185
_diffrn_reflns_av_sigmaI/netI 0.0383
_diffrn_reflns_limit_h_max 15
_diffrn_reflns_limit_h_min -14
_diffrn_reflns_limit_k_max 16
_diffrn_reflns_limit_k_min -15
_diffrn_reflns_limit_l_max 14
_diffrn_reflns_limit_l_min -16
_diffrn_reflns_number 10483
_diffrn_reflns_theta_full 25.00
_diffrn_reflns_theta_max 25.00
_diffrn_reflns_theta_min 1.53
_exptl_absorpt_coefficient_mu 1.119
_exptl_absorpt_correction_T_max 0.8412
_exptl_absorpt_correction_T_min 0.7989
_exptl_absorpt_correction_type multi-scan
_exptl_absorpt_process_details sadabs
_exptl_crystal_colour light-yellow
_exptl_crystal_density_diffrn 1.419
_exptl_crystal_density_method 'not measured'
_exptl_crystal_description block
_exptl_crystal_F_000 928
_exptl_crystal_size_max 0.21
_exptl_crystal_size_mid 0.18
_exptl_crystal_size_min 0.16
_refine_diff_density_max 0.999
_refine_diff_density_min -0.760
_refine_diff_density_rms 0.090
_refine_ls_extinction_method none
_refine_ls_goodness_of_fit_ref 1.090
_refine_ls_hydrogen_treatment constr
_refine_ls_matrix_type full
_refine_ls_number_parameters 459
_refine_ls_number_reflns 7313
_refine_ls_number_restraints 0
_refine_ls_restrained_S_all 1.090
_refine_ls_R_factor_all 0.0652
_refine_ls_R_factor_gt 0.0534
_refine_ls_shift/su_max 0.002
_refine_ls_shift/su_mean 0.000
_refine_ls_structure_factor_coef Fsqd
_refine_ls_weighting_details 'calc w=1/[\s^2^(Fo^2^)+(0.0959P)^2^+2.1322P] where P=(Fo^2^+2Fc^2^)/3'
_refine_ls_weighting_scheme calc
_refine_ls_wR_factor_gt 0.1524
_refine_ls_wR_factor_ref 0.1669
_reflns_number_gt 5994
_reflns_number_total 7313
_reflns_threshold_expression >2sigma(I)
_cod_data_source_file om400782v_si_002.cif
_cod_data_source_block complex9
_cod_original_cell_volume 2101.5(7)
_cod_original_sg_symbol_Hall -P1
_cod_original_sg_symbol_H-M P-1
_cod_database_code 4081928

loop_
_symmetry_equiv_pos_as_xyz
'x, y, z'
'-x, -y, -z'

loop_
_atom_site_label
_atom_site_type_symbol
_atom_site_fract_x
_atom_site_fract_y
_atom_site_fract_z
_atom_site_U_iso_or_equiv
_atom_site_adp_type
_atom_site_occupancy
_atom_site_symmetry_multiplicity
_atom_site_calc_flag
_atom_site_refinement_flags
_atom_site_disorder_assembly
_atom_site_disorder_group
Ni1 Ni 0.01768(4) 0.77828(4) 0.27312(4) 0.03284(17) Uani 1 1 d . . .
P1 P -0.01488(10) 0.80129(9) 0.43527(8) 0.0378(3) Uani 1 1 d . . .
P2 P 0.05466(11) 0.76932(11) 0.10880(9) 0.0462(3) Uani 1 1 d . . .
F1 F -0.1595(2) 0.6807(3) 0.2953(3) 0.0664(8) Uani 1 1 d . . .
F2 F -0.0510(3) 0.5017(3) 0.3155(3) 0.0867(11) Uani 1 1 d . . .
F3A F 0.1709(5) 0.4239(5) 0.2874(5) 0.0558(15) Uiso 0.50 1 d P A 1
F4A F 0.2365(6) 0.5505(6) 0.2413(6) 0.0653(18) Uiso 0.50 1 d P A 1
F5A F 0.1853(10) 0.5159(10) 0.3830(9) 0.123(4) Uiso 0.50 1 d P A 1
F3B F 0.1838(6) 0.4392(6) 0.2403(6) 0.0650(18) Uiso 0.50 1 d P A 2
F4B F 0.2323(5) 0.5512(5) 0.2909(6) 0.0597(16) Uiso 0.50 1 d P A 2
F5B F 0.1497(7) 0.4891(6) 0.4054(6) 0.0734(19) Uiso 0.50 1 d P A 2
O1 O -0.0115(4) 1.2501(3) 0.2115(3) 0.0668(11) Uani 1 1 d . . .
C1 C 0.0355(4) 0.6242(3) 0.2913(3) 0.0399(10) Uani 1 1 d . A .
C2 C -0.0509(4) 0.6007(4) 0.2991(4) 0.0465(11) Uani 1 1 d . . .
C3 C 0.1478(4) 0.5292(4) 0.2983(5) 0.0614(15) Uani 1 1 d . . .
C4 C 0.1181(5) 0.7637(5) 0.4775(4) 0.0657(15) Uani 1 1 d . . .
H4A H 0.1492 0.8129 0.4453 0.079 Uiso 1 1 calc R . .
H4B H 0.1730 0.6866 0.4607 0.079 Uiso 1 1 calc R . .
H4C H 0.1030 0.7716 0.5491 0.079 Uiso 1 1 calc R . .
C5 C -0.0737(6) 0.7191(5) 0.5186(4) 0.0722(17) Uani 1 1 d . . .
H5A H -0.0220 0.6398 0.5086 0.087 Uiso 1 1 calc R . .
H5B H -0.1479 0.7372 0.5041 0.087 Uiso 1 1 calc R . .
H5C H -0.0824 0.7368 0.5871 0.087 Uiso 1 1 calc R . .
C6 C -0.1104(4) 0.9416(4) 0.4854(3) 0.0487(11) Uani 1 1 d . . .
H6A H -0.1873 0.9662 0.4736 0.058 Uiso 1 1 calc R . .
H6B H -0.0831 0.9934 0.4526 0.058 Uiso 1 1 calc R . .
H6C H -0.1115 0.9393 0.5563 0.058 Uiso 1 1 calc R . .
C7 C 0.0667(6) 0.6473(6) 0.0515(4) 0.0803(19) Uani 1 1 d . . .
H7A H -0.0042 0.6429 0.0724 0.096 Uiso 1 1 calc R . .
H7B H 0.1294 0.5793 0.0723 0.096 Uiso 1 1 calc R . .
H7C H 0.0812 0.6556 -0.0204 0.096 Uiso 1 1 calc R . .
C8 C -0.0536(5) 0.8864(6) 0.0453(4) 0.081(2) Uani 1 1 d . . .
H8A H -0.0634 0.9570 0.0652 0.097 Uiso 1 1 calc R . .
H8B H -0.1260 0.8845 0.0634 0.097 Uiso 1 1 calc R . .
H8C H -0.0284 0.8793 -0.0262 0.097 Uiso 1 1 calc R . .
C9 C 0.1876(5) 0.7717(7) 0.0487(4) 0.0814(19) Uani 1 1 d . . .
H9A H 0.2517 0.7098 0.0745 0.098 Uiso 1 1 calc R . .
H9B H 0.1836 0.8420 0.0623 0.098 Uiso 1 1 calc R . .
H9C H 0.1982 0.7646 -0.0226 0.098 Uiso 1 1 calc R . .
C10 C 0.0081(3) 0.9271(3) 0.2560(3) 0.0352(9) Uani 1 1 d . . .
C11 C -0.0949(4) 1.0273(3) 0.2500(3) 0.0367(9) Uani 1 1 d . . .
H11A H -0.1630 1.0228 0.2551 0.044 Uiso 1 1 calc R . .
C12 C -0.0992(4) 1.1326(4) 0.2367(3) 0.0427(10) Uani 1 1 d . . .
H12A H -0.1697 1.1975 0.2348 0.051 Uiso 1 1 calc R . .
C13 C 0.0017(4) 1.1414(4) 0.2263(3) 0.0450(11) Uani 1 1 d . . .
C14 C 0.1042(4) 1.0458(4) 0.2327(3) 0.0469(11) Uani 1 1 d . . .
H14A H 0.1718 1.0513 0.2273 0.056 Uiso 1 1 calc R . .
C15 C 0.1077(4) 0.9405(4) 0.2473(3) 0.0432(10) Uani 1 1 d . . .
H15A H 0.1783 0.8765 0.2514 0.052 Uiso 1 1 calc R . .
C16 C 0.0911(6) 1.2618(5) 0.1796(4) 0.0760(19) Uani 1 1 d . . .
H16A H 0.1357 1.2179 0.1206 0.091 Uiso 1 1 calc R . .
H16B H 0.1363 1.2352 0.2323 0.091 Uiso 1 1 calc R . .
H16C H 0.0704 1.3401 0.1643 0.091 Uiso 1 1 calc R . .
Ni2 Ni 0.57453(4) 0.74408(4) 0.28035(3) 0.03000(16) Uani 1 1 d . . .
P3 P 0.59354(10) 0.57255(9) 0.29058(9) 0.0410(3) Uani 1 1 d . . .
P4 P 0.56220(10) 0.91114(9) 0.28746(9) 0.0396(3) Uani 1 1 d . . .
F6 F 0.7876(4) 0.6650(5) 0.0889(3) 0.130(2) Uani 1 1 d . . .
F7 F 0.6953(5) 0.7116(6) -0.0320(3) 0.156(2) Uani 1 1 d . . .
F8A F 0.4813(8) 0.8569(8) 0.0054(7) 0.102(3) Uiso 0.50 1 d P B 1
F9A F 0.3883(8) 0.8725(8) 0.1570(7) 0.092(2) Uiso 0.50 1 d P B 1
F10A F 0.4645(6) 0.7153(6) 0.0611(6) 0.0770(19) Uiso 0.50 1 d P B 1
F8B F 0.4319(12) 0.9208(12) 0.0779(11) 0.159(4) Uiso 0.50 1 d P B 2
F9B F 0.3862(7) 0.8172(7) 0.1711(6) 0.080(2) Uiso 0.50 1 d P B 2
F10B F 0.4632(13) 0.7843(14) 0.0201(12) 0.170(5) Uiso 0.50 1 d P B 2
O2 O 0.4087(3) 0.7557(3) 0.7370(2) 0.0508(8) Uani 1 1 d . . .
C17 C 0.5892(4) 0.7518(4) 0.1341(3) 0.0481(11) Uani 1 1 d . B .
C18 C 0.6830(6) 0.7136(7) 0.0670(4) 0.086(2) Uani 1 1 d . . .
C19 C 0.4793(7) 0.8028(7) 0.0975(4) 0.082(2) Uani 1 1 d . . .
C20 C 0.6554(7) 0.4882(5) 0.1779(5) 0.098(3) Uani 1 1 d . . .
H20A H 0.7307 0.4816 0.1512 0.118 Uiso 1 1 calc R . .
H20B H 0.6060 0.5244 0.1287 0.118 Uiso 1 1 calc R . .
H20C H 0.6622 0.4141 0.1944 0.118 Uiso 1 1 calc R . .
C21 C 0.4580(5) 0.5693(5) 0.3306(6) 0.082(2) Uani 1 1 d . . .
H21A H 0.4128 0.6001 0.2780 0.099 Uiso 1 1 calc R . .
H21B H 0.4164 0.6136 0.3898 0.099 Uiso 1 1 calc R . .
H21C H 0.4726 0.4924 0.3454 0.099 Uiso 1 1 calc R . .
C22 C 0.6823(7) 0.4739(5) 0.3775(6) 0.085(2) Uani 1 1 d . . .
H22A H 0.6559 0.5068 0.4428 0.102 Uiso 1 1 calc R . .
H22B H 0.7614 0.4575 0.3543 0.102 Uiso 1 1 calc R . .
H22C H 0.6765 0.4051 0.3817 0.102 Uiso 1 1 calc R . .
C23 C 0.6259(8) 0.9623(6) 0.1747(5) 0.104(3) Uani 1 1 d . . .
H23A H 0.5838 0.9746 0.1216 0.125 Uiso 1 1 calc R . .
H23B H 0.7053 0.9071 0.1546 0.125 Uiso 1 1 calc R . .
H23C H 0.6224 1.0323 0.1885 0.125 Uiso 1 1 calc R . .
C24 C 0.4161(5) 1.0242(4) 0.3148(5) 0.0691(16) Uani 1 1 d . . .
H24A H 0.3773 1.0077 0.3772 0.083 Uiso 1 1 calc R . .
H24B H 0.3756 1.0313 0.2618 0.083 Uiso 1 1 calc R . .
H24C H 0.4176 1.0940 0.3199 0.083 Uiso 1 1 calc R . .
C25 C 0.6301(6) 0.9297(5) 0.3807(6) 0.083(2) Uani 1 1 d . . .
H25A H 0.7116 0.8778 0.3685 0.100 Uiso 1 1 calc R . .
H25B H 0.5961 0.9150 0.4466 0.100 Uiso 1 1 calc R . .
H25C H 0.6188 1.0060 0.3764 0.100 Uiso 1 1 calc R . .
C26 C 0.5330(3) 0.7460(3) 0.4243(3) 0.0308(8) Uani 1 1 d . . .
C27 C 0.4144(3) 0.7894(3) 0.4681(3) 0.0304(8) Uani 1 1 d . . .
H27A H 0.3598 0.8179 0.4260 0.036 Uiso 1 1 calc R . .
C28 C 0.3764(3) 0.7910(3) 0.5711(3) 0.0344(9) Uani 1 1 d . . .
H28A H 0.2978 0.8190 0.5967 0.041 Uiso 1 1 calc R . .
C29 C 0.4555(4) 0.7510(3) 0.6361(3) 0.0353(9) Uani 1 1 d . . .
C30 C 0.5715(4) 0.7100(3) 0.5969(3) 0.0373(9) Uani 1 1 d . . .
H30A H 0.6250 0.6843 0.6400 0.045 Uiso 1 1 calc R . .
C31 C 0.6092(4) 0.7068(3) 0.4934(3) 0.0381(9) Uani 1 1 d . . .
H31A H 0.6881 0.6774 0.4690 0.046 Uiso 1 1 calc R . .
C32 C 0.4875(5) 0.7097(5) 0.8061(3) 0.0578(13) Uani 1 1 d . . .
H32A H 0.5261 0.7546 0.8035 0.069 Uiso 1 1 calc R . .
H32B H 0.5438 0.6332 0.7885 0.069 Uiso 1 1 calc R . .
H32C H 0.4458 0.7101 0.8729 0.069 Uiso 1 1 calc R . .

loop_
_atom_site_aniso_label
_atom_site_aniso_U_11
_atom_site_aniso_U_22
_atom_site_aniso_U_33
_atom_site_aniso_U_23
_atom_site_aniso_U_13
_atom_site_aniso_U_12
Ni1 0.0319(3) 0.0339(3) 0.0328(3) -0.0052(2) -0.0043(2) -0.0151(2)
P1 0.0453(6) 0.0377(6) 0.0322(6) 0.0010(4) -0.0125(5) -0.0190(5)
P2 0.0440(7) 0.0608(8) 0.0348(6) -0.0158(5) 0.0041(5) -0.0264(6)
F1 0.0371(15) 0.0705(19) 0.090(2) -0.0017(16) -0.0137(14) -0.0230(14)
F2 0.073(2) 0.061(2) 0.141(3) 0.002(2) -0.018(2) -0.0444(18)
O1 0.095(3) 0.057(2) 0.059(2) -0.0072(17) 0.012(2) -0.053(2)
C1 0.035(2) 0.036(2) 0.047(3) -0.0063(19) -0.0078(19) -0.0143(18)
C2 0.046(3) 0.041(2) 0.055(3) -0.004(2) -0.011(2) -0.021(2)
C3 0.049(3) 0.041(3) 0.101(4) -0.015(3) -0.023(3) -0.020(2)
C4 0.055(3) 0.066(3) 0.066(4) -0.011(3) -0.030(3) -0.011(3)
C5 0.122(5) 0.081(4) 0.037(3) 0.011(3) -0.013(3) -0.069(4)
C6 0.053(3) 0.050(3) 0.033(2) -0.0062(19) -0.008(2) -0.015(2)
C7 0.107(5) 0.090(4) 0.056(3) -0.030(3) 0.002(3) -0.055(4)
C8 0.077(4) 0.103(5) 0.035(3) -0.008(3) -0.013(3) -0.018(4)
C9 0.065(4) 0.133(6) 0.053(3) -0.031(3) 0.018(3) -0.056(4)
C10 0.036(2) 0.043(2) 0.029(2) -0.0047(17) -0.0017(16) -0.0203(19)
C11 0.039(2) 0.041(2) 0.030(2) -0.0023(17) -0.0005(17) -0.0214(19)
C12 0.048(3) 0.043(2) 0.030(2) -0.0018(18) 0.0029(18) -0.019(2)
C13 0.070(3) 0.051(3) 0.027(2) -0.0067(18) 0.004(2) -0.042(3)
C14 0.051(3) 0.066(3) 0.037(2) -0.009(2) 0.000(2) -0.039(3)
C15 0.039(2) 0.053(3) 0.040(2) -0.005(2) -0.0058(19) -0.023(2)
C16 0.119(5) 0.087(4) 0.059(3) -0.006(3) 0.007(3) -0.084(4)
Ni2 0.0308(3) 0.0345(3) 0.0276(3) -0.0020(2) -0.0022(2) -0.0184(2)
P3 0.0450(6) 0.0364(6) 0.0431(6) -0.0096(5) 0.0012(5) -0.0221(5)
P4 0.0411(6) 0.0349(6) 0.0458(7) 0.0028(5) -0.0067(5) -0.0213(5)
F6 0.065(3) 0.229(6) 0.103(3) -0.071(3) 0.035(2) -0.078(3)
F7 0.178(5) 0.303(8) 0.044(2) -0.044(3) 0.037(3) -0.170(6)
O2 0.058(2) 0.0562(19) 0.0284(15) -0.0023(13) -0.0027(14) -0.0208(16)
C17 0.059(3) 0.067(3) 0.031(2) 0.001(2) -0.005(2) -0.041(3)
C18 0.089(5) 0.152(7) 0.044(3) -0.021(4) 0.016(3) -0.086(5)
C19 0.108(5) 0.117(6) 0.040(3) 0.010(3) -0.041(3) -0.060(5)
C20 0.137(7) 0.063(4) 0.087(5) -0.042(3) 0.027(4) -0.050(4)
C21 0.071(4) 0.064(4) 0.127(6) -0.035(4) 0.012(4) -0.048(3)
C22 0.109(5) 0.046(3) 0.105(5) 0.017(3) -0.046(4) -0.034(3)
C23 0.150(7) 0.079(4) 0.094(5) 0.000(4) 0.030(5) -0.083(5)
C24 0.054(3) 0.041(3) 0.103(5) -0.002(3) -0.012(3) -0.016(2)
C25 0.112(5) 0.045(3) 0.119(6) 0.006(3) -0.062(4) -0.043(3)
C26 0.032(2) 0.0272(18) 0.034(2) -0.0017(15) -0.0029(16) -0.0151(16)
C27 0.033(2) 0.0286(19) 0.032(2) 0.0001(15) -0.0086(16) -0.0154(16)
C28 0.033(2) 0.032(2) 0.037(2) -0.0045(17) -0.0010(17) -0.0143(17)
C29 0.048(2) 0.031(2) 0.028(2) -0.0032(16) -0.0048(18) -0.0196(18)
C30 0.041(2) 0.034(2) 0.035(2) 0.0011(17) -0.0120(18) -0.0141(18)
C31 0.030(2) 0.039(2) 0.043(2) -0.0008(18) -0.0043(17) -0.0154(18)
C32 0.078(4) 0.066(3) 0.032(2) -0.001(2) -0.011(2) -0.035(3)

loop_
_atom_type_symbol
_atom_type_description
_atom_type_scat_dispersion_real
_atom_type_scat_dispersion_imag
_atom_type_scat_source
C C 0.0033 0.0016 'International Tables Vol C Tables 4.2.6.8 and 6.1.1.4'
H H 0.0000 0.0000 'International Tables Vol C Tables 4.2.6.8 and 6.1.1.4'
O O 0.0106 0.0060 'International Tables Vol C Tables 4.2.6.8 and 6.1.1.4'
F F 0.0171 0.0103 'International Tables Vol C Tables 4.2.6.8 and 6.1.1.4'
P P 0.1023 0.0942 'International Tables Vol C Tables 4.2.6.8 and 6.1.1.4'
Ni Ni 0.3393 1.1124 'International Tables Vol C Tables 4.2.6.8 and 6.1.1.4'

loop_
_geom_angle_atom_site_label_1
_geom_angle_atom_site_label_2
_geom_angle_atom_site_label_3
_geom_angle
C10 Ni1 C1 177.13(17)
C10 Ni1 P1 87.13(12)
C1 Ni1 P1 92.49(14)
C10 Ni1 P2 87.32(12)
C1 Ni1 P2 92.96(14)
P1 Ni1 P2 174.21(5)
C4 P1 C6 102.7(2)
C4 P1 C5 103.5(3)
C6 P1 C5 100.5(3)
C4 P1 Ni1 110.4(2)
C6 P1 Ni1 119.14(16)
C5 P1 Ni1 118.47(19)
C9 P2 C7 102.1(3)
C9 P2 C8 102.7(3)
C7 P2 C8 101.2(3)
C9 P2 Ni1 115.2(2)
C7 P2 Ni1 118.7(2)
C8 P2 Ni1 114.61(19)
C13 O1 C16 117.3(5)
C2 C1 C3 116.6(4)
C2 C1 Ni1 123.7(3)
C3 C1 Ni1 119.7(3)
C1 C2 F2 129.4(4)
C1 C2 F1 122.7(4)
F2 C2 F1 107.8(4)
F4B C3 F5A 66.1(6)
F4B C3 F3A 118.8(5)
F5A C3 F3A 98.8(7)
F4B C3 F3B 108.1(6)
F5A C3 F3B 120.6(7)
F3A C3 F3B 28.6(3)
F4B C3 F4A 28.3(4)
F5A C3 F4A 93.8(7)
F3A C3 F4A 110.6(6)
F3B C3 F4A 89.4(6)
F4B C3 C1 117.0(5)
F5A C3 C1 116.7(7)
F3A C3 C1 122.1(5)
F3B C3 C1 117.1(5)
F4A C3 C1 110.9(5)
F4B C3 F5B 94.8(6)
F5A C3 F5B 29.1(6)
F3A C3 F5B 80.8(5)
F3B C3 F5B 108.5(6)
F4A C3 F5B 121.6(6)
C1 C3 F5B 108.7(5)
P1 C4 H4A 109.5
P1 C4 H4B 109.5
H4A C4 H4B 109.5
P1 C4 H4C 109.5
H4A C4 H4C 109.5
H4B C4 H4C 109.5
P1 C5 H5A 109.5
P1 C5 H5B 109.5
H5A C5 H5B 109.5
P1 C5 H5C 109.5
H5A C5 H5C 109.5
H5B C5 H5C 109.5
P1 C6 H6A 109.5
P1 C6 H6B 109.5
H6A C6 H6B 109.5
P1 C6 H6C 109.5
H6A C6 H6C 109.5
H6B C6 H6C 109.5
P2 C7 H7A 109.5
P2 C7 H7B 109.5
H7A C7 H7B 109.5
P2 C7 H7C 109.5
H7A C7 H7C 109.5
H7B C7 H7C 109.5
P2 C8 H8A 109.5
P2 C8 H8B 109.5
H8A C8 H8B 109.5
P2 C8 H8C 109.5
H8A C8 H8C 109.5
H8B C8 H8C 109.5
P2 C9 H9A 109.5
P2 C9 H9B 109.5
H9A C9 H9B 109.5
P2 C9 H9C 109.5
H9A C9 H9C 109.5
H9B C9 H9C 109.5
C11 C10 C15 115.5(4)
C11 C10 Ni1 123.6(3)
C15 C10 Ni1 120.9(3)
C12 C11 C10 122.5(4)
C12 C11 H11A 118.8
C10 C11 H11A 118.8
C11 C12 C13 120.0(4)
C11 C12 H12A 120.0
C13 C12 H12A 120.0
C14 C13 O1 125.1(4)
C14 C13 C12 119.5(4)
O1 C13 C12 115.5(4)
C13 C14 C15 120.3(4)
C13 C14 H14A 119.9
C15 C14 H14A 119.9
C14 C15 C10 122.3(4)
C14 C15 H15A 118.9
C10 C15 H15A 118.9
O1 C16 H16A 109.5
O1 C16 H16B 109.5
H16A C16 H16B 109.5
O1 C16 H16C 109.5
H16A C16 H16C 109.5
H16B C16 H16C 109.5
C26 Ni2 C17 170.42(19)
C26 Ni2 P4 87.39(12)
C17 Ni2 P4 93.43(15)
C26 Ni2 P3 86.83(12)
C17 Ni2 P3 92.87(15)
P4 Ni2 P3 173.19(5)
C21 P3 C22 102.9(4)
C21 P3 C20 102.3(3)
C22 P3 C20 100.4(4)
C21 P3 Ni2 113.2(2)
C22 P3 Ni2 117.0(2)
C20 P3 Ni2 118.7(2)
C24 P4 C25 102.4(3)
C24 P4 C23 103.4(3)
C25 P4 C23 100.5(4)
C24 P4 Ni2 114.15(19)
C25 P4 Ni2 117.36(18)
C23 P4 Ni2 116.7(2)
C29 O2 C32 117.1(4)
C18 C17 C19 117.0(5)
C18 C17 Ni2 128.3(5)
C19 C17 Ni2 114.7(4)
C17 C18 F6 123.6(6)
C17 C18 F7 129.4(7)
F6 C18 F7 107.0(6)
F10B C19 F9A 116.2(10)
F10B C19 F8A 50.2(8)
F9A C19 F8A 107.0(8)
F10B C19 F9B 108.8(10)
F9A C19 F9B 32.9(5)
F8A C19 F9B 129.1(7)
F10B C19 F8B 93.7(10)
F9A C19 F8B 60.1(7)
F8A C19 F8B 52.8(7)
F9B C19 F8B 91.8(8)
F10B C19 F10A 44.2(8)
F9A C19 F10A 113.3(7)
F8A C19 F10A 94.1(6)
F9B C19 F10A 85.8(6)
F8B C19 F10A 132.9(8)
F10B C19 C17 127.0(10)
F9A C19 C17 116.8(6)
F8A C19 C17 114.0(7)
F9B C19 C17 113.8(5)
F8B C19 C17 114.4(8)
F10A C19 C17 109.4(6)
P3 C20 H20A 109.5
P3 C20 H20B 109.5
H20A C20 H20B 109.5
P3 C20 H20C 109.5
H20A C20 H20C 109.5
H20B C20 H20C 109.5
P3 C21 H21A 109.5
P3 C21 H21B 109.5
H21A C21 H21B 109.5
P3 C21 H21C 109.5
H21A C21 H21C 109.5
H21B C21 H21C 109.5
P3 C22 H22A 109.5
P3 C22 H22B 109.5
H22A C22 H22B 109.5
P3 C22 H22C 109.5
H22A C22 H22C 109.5
H22B C22 H22C 109.5
P4 C23 H23A 109.5
P4 C23 H23B 109.5
H23A C23 H23B 109.5
P4 C23 H23C 109.5
H23A C23 H23C 109.5
H23B C23 H23C 109.5
P4 C24 H24A 109.5
P4 C24 H24B 109.5
H24A C24 H24B 109.5
P4 C24 H24C 109.5
H24A C24 H24C 109.5
H24B C24 H24C 109.5
P4 C25 H25A 109.5
P4 C25 H25B 109.5
H25A C25 H25B 109.5
P4 C25 H25C 109.5
H25A C25 H25C 109.5
H25B C25 H25C 109.5
C31 C26 C27 114.8(4)
C31 C26 Ni2 126.6(3)
C27 C26 Ni2 118.6(3)
C28 C27 C26 122.8(4)
C28 C27 H27A 118.6
C26 C27 H27A 118.6
C29 C28 C27 120.0(4)
C29 C28 H28A 120.0
C27 C28 H28A 120.0
C30 C29 O2 125.4(4)
C30 C29 C28 119.3(4)
O2 C29 C28 115.3(4)
C29 C30 C31 120.4(4)
C29 C30 H30A 119.8
C31 C30 H30A 119.8
C30 C31 C26 122.8(4)
C30 C31 H31A 118.6
C26 C31 H31A 118.6
O2 C32 H32A 109.5
O2 C32 H32B 109.5
H32A C32 H32B 109.5
O2 C32 H32C 109.5
H32A C32 H32C 109.5
H32B C32 H32C 109.5

loop_
_geom_bond_atom_site_label_1
_geom_bond_atom_site_label_2
_geom_bond_distance
Ni1 C10 1.934(4)
Ni1 C1 1.962(4)
Ni1 P1 2.1878(13)
Ni1 P2 2.1914(13)
P1 C4 1.803(5)
P1 C6 1.813(5)
P1 C5 1.814(5)
P2 C9 1.808(6)
P2 C7 1.827(6)
P2 C8 1.826(6)
F1 C2 1.337(5)
F2 C2 1.326(5)
F3A C3 1.320(8)
F4A C3 1.405(9)
F5A C3 1.312(12)
F3B C3 1.355(8)
F4B C3 1.281(8)
F5B C3 1.494(10)
O1 C13 1.382(5)
O1 C16 1.428(7)
C1 C2 1.318(6)
C1 C3 1.444(6)
C4 H4A 0.9600
C4 H4B 0.9600
C4 H4C 0.9600
C5 H5A 0.9600
C5 H5B 0.9600
C5 H5C 0.9600
C6 H6A 0.9600
C6 H6B 0.9600
C6 H6C 0.9600
C7 H7A 0.9600
C7 H7B 0.9600
C7 H7C 0.9600
C8 H8A 0.9600
C8 H8B 0.9600
C8 H8C 0.9600
C9 H9A 0.9600
C9 H9B 0.9600
C9 H9C 0.9600
C10 C11 1.399(6)
C10 C15 1.408(6)
C11 C12 1.382(6)
C11 H11A 0.9300
C12 C13 1.389(7)
C12 H12A 0.9300
C13 C14 1.367(7)
C14 C15 1.387(6)
C14 H14A 0.9300
C15 H15A 0.9300
C16 H16A 0.9600
C16 H16B 0.9600
C16 H16C 0.9600
Ni2 C26 1.921(4)
Ni2 C17 1.954(4)
Ni2 P4 2.1879(12)
Ni2 P3 2.1891(13)
P3 C21 1.801(6)
P3 C22 1.808(6)
P3 C20 1.818(6)
P4 C24 1.801(5)
P4 C25 1.812(6)
P4 C23 1.821(6)
F6 C18 1.313(8)
F7 C18 1.324(7)
F8A C19 1.374(11)
F9A C19 1.298(11)
F10A C19 1.443(10)
F8B C19 1.413(15)
F9B C19 1.371(10)
F10B C19 1.196(15)
O2 C29 1.379(5)
O2 C32 1.426(6)
C17 C18 1.297(8)
C17 C19 1.462(8)
C20 H20A 0.9600
C20 H20B 0.9600
C20 H20C 0.9600
C21 H21A 0.9600
C21 H21B 0.9600
C21 H21C 0.9600
C22 H22A 0.9600
C22 H22B 0.9600
C22 H22C 0.9600
C23 H23A 0.9600
C23 H23B 0.9600
C23 H23C 0.9600
C24 H24A 0.9600
C24 H24B 0.9600
C24 H24C 0.9600
C25 H25A 0.9600
C25 H25B 0.9600
C25 H25C 0.9600
C26 C31 1.403(6)
C26 C27 1.417(5)
C27 C28 1.386(5)
C27 H27A 0.9300
C28 C29 1.388(6)
C28 H28A 0.9300
C29 C30 1.377(6)
C30 C31 1.391(6)
C30 H30A 0.9300
C31 H31A 0.9300
C32 H32A 0.9600
C32 H32B 0.9600
C32 H32C 0.9600
